data_2009522
loop_
_publ_author_name
'Simard, M.G.'
'Wharf, I.'

_publ_section_title
;
 Comparison of the structures of two trimesityltin iodide solvates and
 triphenyltin iodide
;
_journal_issue 3
_journal_name_full 'Acta Crystallographica Section C'
_journal_page_first 397
_journal_page_last 403
_journal_paper_doi 10.1107/S0108270193008935
_journal_volume 50
_journal_year 1994
_chemical_formula_sum 'C61 H74 I2 Sn2'
_chemical_formula_weight 1298.49
_space_group_IT_number 2
_space_group_name_Hall '-P 1'
_space_group_name_H-M_alt 'P -1'
_symmetry_cell_setting triclinic
_symmetry_space_group_name_Hall '-P 1'
_symmetry_space_group_name_H-M 'P -1'
_atom_type_scat_source
;Cromer & Mann (1968) for non-H atoms and Stewart, Davidson & Simpson
(1965) for H atoms
;
_cell_angle_alpha 77.738(11)
_cell_angle_beta 84.234(11)
_cell_angle_gamma 89.421(12)
_cell_formula_units_Z 2
_cell_length_a 8.6431(13)
_cell_length_b 16.823(2)
_cell_length_c 19.970(2)
_cell_measurement_reflns_used 25
_cell_measurement_temperature 295
_cell_measurement_theta_max 22.0
_cell_measurement_theta_min 20.0
_cell_volume 2822.9(6)
_diffrn_measurement_device 'Enraf-Nonius CAD-4'
_diffrn_measurement_method \w/2\q
_diffrn_radiation_type MoK\=\a
_diffrn_radiation_wavelength 0.0.71073
_diffrn_reflns_av_R_equivalents 0.029
_diffrn_reflns_limit_h_max 10
_diffrn_reflns_limit_h_min -10
_diffrn_reflns_limit_k_max 19
_diffrn_reflns_limit_k_min -19
_diffrn_reflns_limit_l_max 23
_diffrn_reflns_limit_l_min 0
_diffrn_reflns_number 19834
_diffrn_reflns_theta_max 50
_diffrn_standards_decay_% +-4.2
_diffrn_standards_interval_time 60
_diffrn_standards_number 7
_exptl_absorpt_coefficient_mu 2.00
_exptl_absorpt_correction_T_max 0.79
_exptl_absorpt_correction_T_min 0.58
_exptl_absorpt_correction_type 'Gaussian integration (20 x 20 x 20)'
_exptl_crystal_colour white
_exptl_crystal_density_diffrn 1.528
_exptl_crystal_description parallelepiped
_exptl_crystal_size_max '0.34 (1\=1\=1,\=111)'
_exptl_crystal_size_mid '0.25 (11\=2,\=1\=12)'
_exptl_crystal_size_min '0.14 (001,00\=1)'
_refine_diff_density_max 4.52
_refine_diff_density_min -1.01
_refine_ls_goodness_of_fit_obs 2.28
_refine_ls_number_parameters 643
_refine_ls_number_reflns 5425
_refine_ls_R_factor_obs 0.068
_refine_ls_shift/esd_max 0.37
_refine_ls_structure_factor_coef F
_refine_ls_weighting_details 'w = 1/[\s^2^(F) + 0.0001F^2^]'
_refine_ls_weighting_scheme calc
_refine_ls_wR_factor_obs 0.079
_reflns_number_observed 5425
_reflns_number_total 9923
_reflns_observed_criterion I>=3\s(I)
_cod_data_source_file br1044.cif
_cod_data_source_block br1044_structure_2_of_4
_cod_depositor_comments
;
The following automatic conversions were performed:

'_refine_ls_weighting_scheme' value '1/[\s^2^(F) + 0.0001F^2^]' was
changed to 'calc'. New tag '_refine_ls_weighting_details' was
created. The value of the new tag was set to 'w = 1/[\s^2^(F) +
0.0001F^2^]'.

Automatic conversion script
Id: cif_fix_values 3143 2015-03-26 13:38:13Z robertas 
;
_cod_database_code 2009522

loop_
_space_group_symop_id
_space_group_symop_operation_xyz
1 x,y,z
2 -x,-y,-z

loop_
_atom_site_label
_atom_site_fract_x
_atom_site_fract_y
_atom_site_fract_z
I(1) .83917(13) .12396(8) .74520(7)
I(2) .45043(14) .37811(8) .24745(7)
Sn(1) .51982(12) .11110(6) .75872(5)
Sn(2) .13507(12) .38974(6) .23839(5)
C(11) .950(3) .0000(17) .4618(12)
C(12) .981(3) .0781(17) .4710(12)
C(13) 1.055(3) .0883(17) .5276(12)
C(14) 1.098(3) .0204(17) .5751(12)
C(15) 1.068(3) -.0576(17) .5659(12)
C(16) .994(3) -.0678(17) .5092(12)
C(17) .890(6) -.0109(19) .3960(15)
C(21) .559(3) .4985(16) .4624(12)
C(22) .532(3) .5779(16) .4707(12)
C(23) .439(3) .5917(16) .5283(12)
C(24) .374(3) .5261(16) .5776(12)
C(25) .401(3) .4467(16) .5692(12)
C(26) .494(3) .4330(16) .5116(12)
C(27) .648(6) .4841(18) .3973(16)
C(111) .4371(16) .2053(8) .8121(7)
C(112) .4938(17) .2850(9) .7900(8)
C(113) .439(2) .3440(9) .8270(10)
C(114) .329(2) .3256(10) .8829(10)
C(115) .2700(19) .2481(11) .9008(8)
C(116) .3173(18) .1864(9) .8675(8)
C(117) .611(2) .3116(10) .7272(9)
C(118) .270(3) .3886(12) .9214(12)
C(119) .2341(19) .1057(10) .8887(9)
C(121) .4933(15) -.0110(8) .8201(7)
C(122) .5644(17) -.0310(9) .8821(8)
C(123) .5653(18) -.1124(9) .9159(8)
C(124) .501(2) -.1731(9) .8901(9)
C(125) .4218(19) -.1526(9) .8332(9)
C(126) .4169(17) -.0737(9) .7985(8)
C(127) .6377(19) .0300(9) .9149(8)
C(128) .519(2) -.2617(10) .9266(10)
C(129) .318(2) -.0553(11) .7380(9)
C(131) .4671(16) .1336(8) .6528(7)
C(132) .5501(18) .0952(9) .6052(8)
C(133) .525(2) .1169(11) .5358(8)
C(134) .421(2) .1758(11) .5123(9)
C(135) .3377(19) .2118(10) .5601(9)
C(136) .3548(17) .1919(9) .6305(7)
C(137) .657(2) .0258(11) .6265(9)
C(138) .397(3) .2010(13) .4356(10)
C(139) .247(2) .2322(10) .6761(9)
C(211) .0826(16) .2946(8) .1867(8)
C(212) .1304(16) .2146(9) .2115(8)
C(213) .0939(18) .1533(8) .1773(8)
C(214) .0100(18) .1689(9) .1212(9)
C(215) -.0392(19) .2473(10) .0985(8)
C(216) -.0088(17) .3085(9) .1309(8)
C(217) .216(2) .1910(10) .2758(10)
C(218) -.029(2) .1020(10) .0872(10)
C(219) -.080(2) .3904(10) .1033(10)
C(221) .1257(16) .5142(9) .1789(8)
C(222) .2256(17) .5369(9) .1190(7)
C(223) .2423(19) .6191(10) .0879(8)
C(224) .164(2) .6789(9) .1141(8)
C(225) .0611(19) .6538(9) .1729(8)
C(226) .0373(18) .5738(10) .2038(8)
C(227) .314(2) .4768(10) .0835(9)
C(228) .193(2) .7662(10) .0859(10)
C(229) -.090(2) .5532(11) .2618(10)
C(231) .0376(17) .3664(9) .3456(7)
C(232) .0977(19) .4055(10) .3918(9)
C(233) .044(2) .3832(11) .4614(9)
C(234) -.071(2) .3249(12) .4863(9)
C(235) -.1349(19) .2886(10) .4394(10)
C(236) -.0853(16) .3092(9) .3690(7)
C(237) .216(2) .4725(11) .3707(10)
C(238) -.130(3) .2997(15) .5610(11)
C(239) -.1755(19) .2725(11) .3218(9)
H(12) .9508 .1243 .4386
H(13) 1.0749 .1416 .5338
H(14) 1.1482 .0276 .6136
H(15) 1.0975 -.1037 .5982
H(16) .9734 -.1210 .5030
H(17A) .8852 -.0672 .3959
H(17B) .9583 .0159 .3578
H(17C) .7895 .0116 .3930
H(22) .5769 .6225 .4371
H(23) .4204 .6458 .5338
H(24) .3098 .5357 .6166
H(25) .3556 .4022 .6027
H(26) .5120 .3789 .5060
H(27A) .6442 .4278 .3967
H(27B) .7534 .5008 .3956
H(27C) .6031 .5145 .3585
H(113) .4836 .3971 .8145
H(115) .1966 .2347 .9403
H(117A) .7140 .3040 .7400
H(117B) .5982 .3677 .7082
H(117C) .5884 .2780 .6966
H(118A) .3334 .3955 .9561
H(118B) .1685 .3764 .9438
H(118C) .2672 .4379 .8880
H(119A) .1318 .1092 .9101
H(119B) .2901 .0665 .9182
H(119C) .2296 .0890 .8464
H(123) .6057 -.1255 .9594
H(125) .3601 -.1925 .8206
H(127A) .5674 .0741 .9120
H(127B) .7298 .0492 .8861
H(127C) .6542 .0037 .9606
H(128A) .6217 -.2600 .9388
H(128B) .5206 -.2882 .8890
H(128C) .4365 -.2746 .9626
H(129A) .3777 -.0673 .6990
H(129B) .2973 .0014 .7285
H(129C) .2267 -.0883 .7522
H(133) .5788 .0899 .5030
H(135) .2643 .2528 .5459
H(137A) .6660 -.0114 .5966
H(137B) .6355 -.0034 .6727
H(137C) .7551 .0522 .6227
H(138A) .4788 .2379 .4142
H(138B) .3019 .2296 .4319
H(138C) .3985 .1524 .4185
H(139A) .2902 .2814 .6827
H(139B) .2238 .1977 .7202
H(139C) .1563 .2425 .6526
H(213) 1.1319 .0999 .1919
H(215) .9084 .2600 .0580
H(217A) 1.1997 .2275 .3061
H(217B) 1.3247 .1842 .2668
H(217C) 1.1707 .1403 .2994
H(218A) .9209 .1229 .0470
H(218B) .9041 .0617 .1161
H(218C) 1.0672 .0791 .0738
H(219A) .8181 .3867 .0904
H(219B) .9818 .4239 .0661
H(219C) .9145 .4155 .1418
H(223) 1.3118 .6314 .0470
H(225) 1.0016 .6953 .1886
H(227A) 1.3295 .4986 .0353
H(227B) 1.2567 .4274 .0907
H(227C) 1.4108 .4691 .1029
H(228A) 1.1394 .8020 .1110
H(228B) 1.1777 .7850 .0387
H(228C) 1.3004 .7741 .0892
H(229A) .9355 .5624 .3048
H(229B) .8731 .4986 .2715
H(229C) .8264 .5877 .2482
H(233) 1.0855 .4087 .4938
H(235) .7870 .2478 .4557
H(237A) 1.1876 .5184 .3378
H(237B) 1.3154 .4550 .3546
H(237C) 1.2280 .4887 .4127
H(238A) .9404 .2608 .5818
H(238B) .7703 .2750 .5638
H(238C) .8681 .3483 .5781
H(239A) .7293 .2938 .3061
H(239B) .8254 .2163 .3208
H(239C) .8889 .2921 .2802

loop_
_geom_angle_atom_site_label_1
_geom_angle_atom_site_label_2
_geom_angle_atom_site_label_3
_geom_angle
_geom_angle_publ_flag
I(1) Sn(1) C(111) 105.6(4) yes
I(1) Sn(1) C(121) 99.2(4) yes
I(1) Sn(1) C(131) 102.5(4) yes
C(111) Sn(1) C(121) 114.5(5) yes
C(111) Sn(1) C(131) 113.4(5) yes
C(121) Sn(1) C(131) 118.7(5) yes
Sn(1) C(111) C(112) 120.6(10) yes
Sn(1) C(111) C(116) 119.3(10) yes
Sn(1) C(121) C(122) 118.9(10) yes
Sn(1) C(121) C(126) 122.7(10) yes
Sn(1) C(131) C(132) 120.9(10) yes
Sn(1) C(131) C(136) 119.4(10) yes
C(112) C(111) C(116) 120.0(13) no
C(111) C(112) C(113) 118.7(14) no
C(111) C(112) C(117) 123.1(14) yes
C(113) C(112) C(117) 118.2(14) no
C(112) C(113) C(114) 121.8(16) no
C(113) C(114) C(115) 117.8(17) no
C(113) C(114) C(118) 121.5(7) no
C(115) C(114) C(118) 120.7(17) no
C(114) C(115) C(116) 124.2(16) no
C(111) C(116) C(115) 117.3(14) no
C(111) C(116) C(119) 123.8(14) yes
C(115) C(116) C(119) 118.7(14) no
C(122) C(121) C(126) 118.2(13) no
C(121) C(122) C(123) 118.1(14) no
C(121) C(122) C(127) 124.4(13) yes
C(123) C(122) C(127) 117.5(14) no
C(122) C(123) C(124) 122.0(14) no
C(123) C(124) C(125) 119.4(15) no
C(123) C(124) C(128) 119.0(15) no
C(125) C(124) C(128) 121.5(15) no
C(124) C(125) C(126) 120.6(15) no
C(121) C(126) C(125) 121.3(14) no
C(121) C(126) C(129) 121.5(14) yes
C(125) C(126) C(129) 117.2(14) no
C(132) C(131) C(136) 119.5(13) no
C(131) C(132) C(133) 119.8(14) no
C(131) C(132) C(137) 122.3(14) yes
C(133) C(132) C(137) 117.7(14) no
C(132) C(133) C(134) 121.5(16) no
C(133) C(134) C(135) 118.0(16) no
C(133) C(134) C(138) 121.3(16) no
C(135) C(134) C(138) 120.7(16) no
C(134) C(135) C(136) 123.5(16) no
C(131) C(136) C(135) 117.6(14) no
C(131) C(136) C(139) 125.6(14) yes
C(135) C(136) C(139) 116.7(14) no
I(2) Sn(2) C(211) 104.3(4) yes
I(2) Sn(2) C(221) 99.4(4) yes
I(2) Sn(2) C(231) 103.3(4) yes
C(211) Sn(2) C(221) 116.4(5) yes
C(211) Sn(2) C(231) 113.1(5) yes
C(221) Sn(2) C(231) 117.3(6) yes
Sn(2) C(211) C(212) 120.1(10) yes
Sn(2) C(211) C(216) 122.0(10) yes
Sn(2) C(221) C(222) 118.5(11) yes
Sn(2) C(221) C(226) 121.8(11) yes
Sn(2) C(231) C(232) 120.5(11) yes
Sn(2) C(231) C(236) 120.0(10) yes
C(212) C(211) C(216) 117.8(13) no
C(211) C(212) C(213) 119.1(13) no
C(211) C(212) C(217) 122.3(13) yes
C(213) C(212) C(217) 118.5(14) no
C(212) C(213) C(214) 122.0(14) no
C(213) C(214) C(215) 118.2(15) no
C(213) C(214) C(218) 120.4(15) no
C(215) C(214) C(218) 121.4(15) no
C(214) C(215) C(216) 121.8(15) no
C(211) C(216) C(215) 120.9(14) no
C(211) C(216) C(219) 123.1(14) yes
C(215) C(216) C(219) 116.1(14) no
C(222) C(221) C(226) 119.1(14) no
C(221) C(222) C(223) 118.9(14) no
C(221) C(222) C(227) 123.6(14) yes
C(223) C(222) C(227) 117.4(14) no
C(222) C(223) C(224) 122.7(15) no
C(223) C(224) C(225) 116.9(15) no
C(223) C(224) C(228) 123.1(15) no
C(225) C(224) C(228) 119.9(15) no
C(224) C(225) C(226) 122.4(15) no
C(221) C(226) C(225) 119.7(14) no
C(221) C(226) C(229) 122.4(14) yes
C(225) C(226) C(229) 117.8(15) no
C(232) C(231) C(236) 119.5(14) no
C(231) C(232) C(233) 119.1(15) no
C(231) C(232) C(237) 123.2(15) yes
C(233) C(232) C(237) 117.7(16) no
C(232) C(233) C(234) 122.7(17) no
C(233) C(234) C(235) 117.7(17) no
C(233) C(234) C(238) 123.5(18) no
C(235) C(234) C(238) 118.8(17) no
C(234) C(235) C(236) 121.7(16) no
C(231) C(236) C(235) 119.1(14) no
C(231) C(236) C(239) 123.9(13) yes
C(235) C(236) C(239) 116.9(14) no

loop_
_geom_bond_atom_site_label_1
_geom_bond_atom_site_label_2
_geom_bond_distance
_geom_bond_publ_flag
I(1) Sn(1) 2.7524(15) yes
Sn(1) C(111) 2.168(13) yes
Sn(1) C(121) 2.158(14) yes
Sn(1) C(131) 2.162(13) yes
C(111) C(112) 1.40(2) yes
C(111) C(116) 1.42(2) yes
C(112) C(113) 1.41(2) no
C(112) C(117) 1.52(2) no
C(113) C(114) 1.38(3) no
C(114) C(115) 1.37(3) no
C(114) C(118) 1.49(3) no
C(115) C(116) 1.38(2) no
C(116) C(119) 1.50(2) no
C(121) C(122) 1.41(2) yes
C(121) C(126) 1.41(2) yes
C(122) C(123) 1.39(2) no
C(122) C(127) 1.51(2) no
C(123) C(124) 1.38(2) no
C(124) C(125) 1.37(2) no
C(124) C(128) 1.53(2) no
C(125) C(126) 1.36(2) no
C(126) C(129) 1.53(2) no
C(131) C(132) 1.40(2) yes
C(131) C(136) 1.41(2) yes
C(132) C(133) 1.41(2) no
C(132) C(137) 1.50(3) no
C(133) C(134) 1.37(3) no
C(134) C(135) 1.38(3) no
C(134) C(138) 1.54(3) no
C(135) C(136) 1.40(2) no
C(136) C(139) 1.50(2) no
I(2) Sn(2) 2.7520(16) yes
Sn(2) C(211) 2.155(14) yes
Sn(2) C(221) 2.182(15) yes
Sn(2) C(231) 2.176(14) yes
C(211) C(212) 1.41(2) yes
C(211) C(216) 1.41(2) yes
C(212) C(213) 1.41(2) no
C(212) C(217) 1.52(2) no
C(213) C(214) 1.37(2) no
C(214) C(215) 1.38(2) no
C(214) C(218) 1.49(2) no
C(215) C(216) 1.37(2) no
C(216) C(219) 1.52(2) no
C(221) C(222) 1.39(2) yes
C(221) C(226) 1.40(2) yes
C(222) C(223) 1.39(2) no
C(222) C(227) 1.51(2) no
C(223) C(224) 1.37(2) no
C(224) C(225) 1.39(2) no
C(224) C(228) 1.47(2) no
C(225) C(226) 1.36(2) no
C(226) C(229) 1.50(3) no
C(231) C(232) 1.38(2) no
C(231) C(236) 1.42(2) yes
C(232) C(233) 1.39(3) yes
C(232) C(237) 1.50(3) no
C(233) C(234) 1.38(3) no
C(234) C(235) 1.38(3) no
C(234) C(238) 1.50(3) no
C(235) C(236) 1.40(2) no
C(236) C(239) 1.51(2) no
